data_7708624
loop_
_publ_author_name
'Erb, William'
'Roisnel, Thierry'

_publ_section_title
;
 The chemistry of ferrocenesulfonyl fluoride revealed
;
_journal_name_full 'Dalton Transactions'
_journal_paper_doi 10.1039/D1DT03492H
_journal_year 2021
_chemical_compound_source 'synthesis as described'
_chemical_formula_moiety 'C17 H16 Fe O4 S'
_chemical_formula_sum 'C17 H16 Fe O4 S'
_chemical_formula_weight 372.21
_space_group_crystal_system monoclinic
_space_group_IT_number 14
_space_group_name_Hall '-P 2ybc'
_space_group_name_H-M_alt 'P 1 21/c 1'
_atom_sites_solution_hydrogens geom
_atom_sites_solution_primary dual
_atom_sites_solution_secondary difmap
_audit_update_record
;
2021-10-12 deposited with the CCDC.	2021-10-28 downloaded from the CCDC.
;
_cell_angle_alpha 90
_cell_angle_beta 96.042(3)
_cell_angle_gamma 90
_cell_formula_units_Z 4
_cell_length_a 16.7313(11)
_cell_length_b 7.4199(5)
_cell_length_c 12.4538(8)
_cell_measurement_reflns_used 5229
_cell_measurement_temperature 150(2)
_cell_measurement_theta_max 27.4758
_cell_measurement_theta_min 2.4482
_cell_measurement_wavelength 0.710730
_cell_volume 1537.48(18)
_computing_cell_refinement 'Bruker APEX2 (Bruker, 2014)'
_computing_data_collection 'Bruker APEX2 (Bruker, 2014)'
_computing_data_reduction 'Bruker APEX2 (Bruker, 2014)'
_computing_molecular_graphics
;
   'SXGRAPH (L. Farrugia, 1999), Mercury (CSD, 2020)'
;
_computing_publication_material 'CRYSCALC (T. Roisnel, local program, ver. 2021)'
_computing_structure_refinement 'SHELXL-2018_3 (Sheldrick, 2018)'
_computing_structure_solution 'SHELXT 2018_2 (Sheldrick, 2018)'
_diffrn_ambient_temperature 150(2)
_diffrn_detector 'CCD plate'
_diffrn_detector_area_resol_mean 8.33
_diffrn_measured_fraction_theta_full 0.997
_diffrn_measured_fraction_theta_max 0.990
_diffrn_measurement_device_type 'APEXII Bruker-AXS'
_diffrn_measurement_method 'CCD rotation images, thin slices'
_diffrn_orient_matrix_UB_11 0.0502593
_diffrn_orient_matrix_UB_12 -0.0958491
_diffrn_orient_matrix_UB_13 -0.0155920
_diffrn_orient_matrix_UB_21 -0.0103060
_diffrn_orient_matrix_UB_22 -0.0679436
_diffrn_orient_matrix_UB_23 0.0502429
_diffrn_orient_matrix_UB_31 -0.0623510
_diffrn_orient_matrix_UB_32 -0.0660308
_diffrn_orient_matrix_UB_33 -0.0290652
_diffrn_radiation_monochromator graphite
_diffrn_radiation_probe x-ray
_diffrn_radiation_source 'fine-focus sealed tube'
_diffrn_radiation_type MoK\a
_diffrn_radiation_wavelength 0.71073
_diffrn_reflns_av_R_equivalents 0.0376
_diffrn_reflns_av_unetI/netI 0.0405
_diffrn_reflns_limit_h_max 21
_diffrn_reflns_limit_h_min -19
_diffrn_reflns_limit_k_max 9
_diffrn_reflns_limit_k_min -9
_diffrn_reflns_limit_l_max 13
_diffrn_reflns_limit_l_min -16
_diffrn_reflns_number 10192
_diffrn_reflns_theta_full 25.242
_diffrn_reflns_theta_max 27.482
_diffrn_reflns_theta_min 2.448
_exptl_absorpt_coefficient_mu 1.134
_exptl_absorpt_correction_T_max 0.628
_exptl_absorpt_correction_T_min 0.531
_exptl_absorpt_correction_type multi-scan
_exptl_absorpt_process_details
;
  [Sheldrick, G.M. (2014). SADABS Bruker AXS Inc., Madison, Wisconsin, USA]
;
_exptl_crystal_colour orange
_exptl_crystal_density_diffrn 1.608
_exptl_crystal_description prism
_exptl_crystal_F_000 768
_exptl_crystal_size_max 0.540
_exptl_crystal_size_mid 0.490
_exptl_crystal_size_min 0.410
_refine_diff_density_max 0.293
_refine_diff_density_min -0.466
_refine_diff_density_rms 0.093
_refine_ls_extinction_method none
_refine_ls_goodness_of_fit_ref 1.017
_refine_ls_hydrogen_treatment constr
_refine_ls_matrix_type full
_refine_ls_number_parameters 209
_refine_ls_number_reflns 3490
_refine_ls_number_restraints 0
_refine_ls_restrained_S_all 1.017
_refine_ls_R_factor_all 0.0347
_refine_ls_R_factor_gt 0.0303
_refine_ls_shift/su_max 0.008
_refine_ls_shift/su_mean 0.001
_refine_ls_structure_factor_coef Fsqd
_refine_ls_weighting_details 'w=1/[\s^2^(Fo^2^)+(0.0518P)^2^+0.2797P] where P=(Fo^2^+2Fc^2^)/3'
_refine_ls_weighting_scheme calc
_refine_ls_wR_factor_gt 0.0824
_refine_ls_wR_factor_ref 0.0858
_reflns_number_gt 3115
_reflns_number_total 3490
_reflns_threshold_expression >2sigma(I)
_cod_data_source_file d1dt03492h2.cif
_cod_data_source_block WE14161
_cod_original_sg_symbol_H-M 'P 21/c'
_cod_database_code 7708624

loop_
_space_group_symop_operation_xyz
'x, y, z'
'-x, y+1/2, -z+1/2'
'-x, -y, -z'
'x, -y-1/2, z-1/2'

loop_
_atom_site_label
_atom_site_type_symbol
_atom_site_fract_x
_atom_site_fract_y
_atom_site_fract_z
_atom_site_U_iso_or_equiv
_atom_site_adp_type
_atom_site_occupancy
_atom_site_site_symmetry_order
_atom_site_calc_flag
_atom_site_refinement_flags_posn
_atom_site_refinement_flags_adp
_atom_site_refinement_flags_occupancy
_atom_site_disorder_assembly
_atom_site_disorder_group
Fe1 Fe 0.13425(2) 0.32537(3) 0.65249(2) 0.01135(9) Uani 1 1 d . . . . .
C1 C 0.08730(11) 0.2178(3) 0.78315(15) 0.0186(4) Uani 1 1 d . . . . .
H1 H 0.094678 0.262776 0.854928 0.022 Uiso 1 1 calc R U . . .
C2 C 0.02446(10) 0.2665(3) 0.70277(15) 0.0202(4) Uani 1 1 d . . . . .
H2 H -0.017548 0.349742 0.711352 0.024 Uiso 1 1 calc R U . . .
C3 C 0.03542(11) 0.1693(3) 0.60760(16) 0.0216(4) Uani 1 1 d . . . . .
H3 H 0.001842 0.175744 0.541272 0.026 Uiso 1 1 calc R U . . .
C4 C 0.10529(11) 0.0603(2) 0.62825(16) 0.0206(4) Uani 1 1 d . . . . .
H4 H 0.126701 -0.018016 0.578161 0.025 Uiso 1 1 calc R U . . .
C5 C 0.13744(11) 0.0895(2) 0.73730(15) 0.0197(4) Uani 1 1 d . . . . .
H5 H 0.183916 0.033650 0.773111 0.024 Uiso 1 1 calc R U . . .
C6 C 0.20665(10) 0.5296(2) 0.70287(14) 0.0145(3) Uani 1 1 d . . . . .
C7 C 0.13885(10) 0.5975(2) 0.63497(14) 0.0168(4) Uani 1 1 d . . . . .
H7 H 0.100160 0.681724 0.654532 0.020 Uiso 1 1 calc R U . . .
C8 C 0.14089(12) 0.5144(3) 0.53307(15) 0.0204(4) Uani 1 1 d . . . . .
H8 H 0.103150 0.533652 0.471662 0.024 Uiso 1 1 calc R U . . .
C9 C 0.20836(11) 0.3975(3) 0.53720(15) 0.0204(4) Uani 1 1 d . . . . .
H9 H 0.223288 0.326176 0.479164 0.025 Uiso 1 1 calc R U . . .
C10 C 0.24966(10) 0.4050(3) 0.64247(14) 0.0175(4) Uani 1 1 d . . . . .
H10 H 0.296776 0.340023 0.668038 0.021 Uiso 1 1 calc R U . . .
S1 S 0.23325(2) 0.58791(6) 0.83630(3) 0.01426(11) Uani 1 1 d . . . . .
O11 O 0.28255(7) 0.44838(18) 0.88710(10) 0.0208(3) Uani 1 1 d . . . . .
O12 O 0.16582(7) 0.65203(18) 0.88615(10) 0.0211(3) Uani 1 1 d . . . . .
O13 O 0.28765(7) 0.76487(17) 0.82727(10) 0.0164(3) Uani 1 1 d . . . . .
C14 C 0.35002(10) 0.7569(2) 0.75749(14) 0.0155(3) Uani 1 1 d . . . . .
C15 C 0.41766(11) 0.6544(3) 0.78343(15) 0.0191(4) Uani 1 1 d . . . . .
H15 H 0.423948 0.586736 0.848538 0.023 Uiso 1 1 calc R U . . .
C16 C 0.47702(10) 0.6511(3) 0.71257(15) 0.0201(4) Uani 1 1 d . . . . .
H16 H 0.523508 0.578413 0.728424 0.024 Uiso 1 1 calc R U . . .
C17 C 0.46814(10) 0.7538(3) 0.61910(14) 0.0179(4) Uani 1 1 d . . . . .
C18 C 0.39986(11) 0.8609(3) 0.59588(15) 0.0209(4) Uani 1 1 d . . . . .
H18 H 0.394322 0.933422 0.532685 0.025 Uiso 1 1 calc R U . . .
C19 C 0.34027(11) 0.8612(3) 0.66495(15) 0.0187(4) Uani 1 1 d . . . . .
H19 H 0.293251 0.932136 0.649024 0.022 Uiso 1 1 calc R U . . .
O20 O 0.52259(8) 0.7591(2) 0.54448(10) 0.0251(3) Uani 1 1 d . . . . .
C21 C 0.58827(11) 0.6348(3) 0.55849(18) 0.0288(5) Uani 1 1 d . . . . .
H21A H 0.624338 0.668554 0.622460 0.043 Uiso 1 1 calc R U . . .
H21B H 0.617855 0.637750 0.494654 0.043 Uiso 1 1 calc R U . . .
H21C H 0.567592 0.512856 0.567960 0.043 Uiso 1 1 calc R U . . .

loop_
_atom_site_aniso_label
_atom_site_aniso_U_11
_atom_site_aniso_U_22
_atom_site_aniso_U_33
_atom_site_aniso_U_23
_atom_site_aniso_U_13
_atom_site_aniso_U_12
Fe1 0.01290(14) 0.00909(14) 0.01228(15) -0.00004(9) 0.00242(9) -0.00032(8)
C1 0.0221(9) 0.0164(9) 0.0183(9) 0.0027(7) 0.0068(7) -0.0033(7)
C2 0.0146(8) 0.0183(9) 0.0285(10) 0.0034(8) 0.0066(7) 0.0000(7)
C3 0.0192(8) 0.0200(10) 0.0248(10) 0.0000(8) -0.0019(7) -0.0075(7)
C4 0.0273(9) 0.0096(8) 0.0258(10) -0.0027(7) 0.0078(8) -0.0041(7)
C5 0.0212(8) 0.0131(9) 0.0251(10) 0.0075(8) 0.0040(7) 0.0009(7)
C6 0.0163(8) 0.0125(8) 0.0152(8) -0.0015(7) 0.0042(6) -0.0033(7)
C7 0.0228(9) 0.0091(8) 0.0185(9) 0.0023(7) 0.0025(7) -0.0009(7)
C8 0.0313(10) 0.0164(9) 0.0134(9) 0.0027(7) 0.0022(7) -0.0049(8)
C9 0.0257(9) 0.0208(10) 0.0168(9) -0.0040(8) 0.0115(7) -0.0085(8)
C10 0.0162(8) 0.0166(9) 0.0208(9) -0.0041(7) 0.0069(7) -0.0035(7)
S1 0.0154(2) 0.0143(2) 0.0135(2) -0.00179(17) 0.00350(15) -0.00239(16)
O11 0.0223(6) 0.0191(7) 0.0206(7) 0.0039(6) -0.0001(5) -0.0003(5)
O12 0.0199(6) 0.0258(7) 0.0190(7) -0.0064(6) 0.0090(5) -0.0029(5)
O13 0.0176(6) 0.0140(6) 0.0183(6) -0.0046(5) 0.0048(5) -0.0039(5)
C14 0.0159(7) 0.0146(9) 0.0165(9) -0.0038(7) 0.0032(6) -0.0052(7)
C15 0.0211(9) 0.0207(10) 0.0153(9) 0.0042(7) 0.0015(7) -0.0012(7)
C16 0.0155(8) 0.0213(10) 0.0232(10) 0.0031(8) 0.0017(7) 0.0027(7)
C17 0.0182(8) 0.0188(9) 0.0173(9) -0.0027(8) 0.0045(7) -0.0053(7)
C18 0.0221(9) 0.0229(10) 0.0173(9) 0.0049(8) 0.0001(7) -0.0009(8)
C19 0.0179(8) 0.0182(9) 0.0194(9) 0.0011(8) -0.0006(7) -0.0002(7)
O20 0.0242(7) 0.0298(8) 0.0230(7) 0.0048(6) 0.0107(5) 0.0007(6)
C21 0.0219(9) 0.0326(11) 0.0339(12) -0.0030(10) 0.0119(8) -0.0004(9)

loop_
_atom_type_symbol
_atom_type_description
_atom_type_scat_dispersion_real
_atom_type_scat_dispersion_imag
_atom_type_scat_source
C C 0.0033 0.0016 'International Tables Vol C Tables 4.2.6.8 and 6.1.1.4'
H H 0.0000 0.0000 'International Tables Vol C Tables 4.2.6.8 and 6.1.1.4'
Fe Fe 0.3463 0.8444 'International Tables Vol C Tables 4.2.6.8 and 6.1.1.4'
O O 0.0106 0.0060 'International Tables Vol C Tables 4.2.6.8 and 6.1.1.4'
S S 0.1246 0.1234 'International Tables Vol C Tables 4.2.6.8 and 6.1.1.4'

loop_
_geom_angle_atom_site_label_1
_geom_angle_atom_site_label_2
_geom_angle_atom_site_label_3
_geom_angle
_geom_angle_site_symmetry_1
_geom_angle_site_symmetry_3
_geom_angle_publ_flag
C6 Fe1 C7 41.63(7) . . ?
C6 Fe1 C10 41.57(7) . . ?
C7 Fe1 C10 70.01(7) . . ?
C6 Fe1 C4 154.63(8) . . ?
C7 Fe1 C4 162.26(8) . . ?
C10 Fe1 C4 118.87(8) . . ?
C6 Fe1 C5 120.35(7) . . ?
C7 Fe1 C5 155.15(7) . . ?
C10 Fe1 C5 107.89(7) . . ?
C4 Fe1 C5 40.83(8) . . ?
C6 Fe1 C1 108.50(7) . . ?
C7 Fe1 C1 119.72(7) . . ?
C10 Fe1 C1 127.53(7) . . ?
C4 Fe1 C1 68.65(8) . . ?
C5 Fe1 C1 40.90(7) . . ?
C6 Fe1 C3 163.64(7) . . ?
C7 Fe1 C3 124.81(7) . . ?
C10 Fe1 C3 153.04(8) . . ?
C4 Fe1 C3 40.72(7) . . ?
C5 Fe1 C3 68.47(8) . . ?
C1 Fe1 C3 68.24(8) . . ?
C6 Fe1 C2 126.77(7) . . ?
C7 Fe1 C2 106.84(7) . . ?
C10 Fe1 C2 165.27(8) . . ?
C4 Fe1 C2 68.49(8) . . ?
C5 Fe1 C2 68.58(7) . . ?
C1 Fe1 C2 40.62(7) . . ?
C3 Fe1 C2 40.44(8) . . ?
C6 Fe1 C8 68.47(7) . . ?
C7 Fe1 C8 40.48(7) . . ?
C10 Fe1 C8 68.51(8) . . ?
C4 Fe1 C8 125.49(8) . . ?
C5 Fe1 C8 163.43(8) . . ?
C1 Fe1 C8 153.86(8) . . ?
C3 Fe1 C8 106.97(8) . . ?
C2 Fe1 C8 119.01(8) . . ?
C6 Fe1 C9 68.49(7) . . ?
C7 Fe1 C9 68.63(7) . . ?
C10 Fe1 C9 40.44(7) . . ?
C4 Fe1 C9 107.31(7) . . ?
C5 Fe1 C9 126.66(8) . . ?
C1 Fe1 C9 164.83(8) . . ?
C3 Fe1 C9 118.92(8) . . ?
C2 Fe1 C9 153.04(8) . . ?
C8 Fe1 C9 40.33(7) . . ?
C2 C1 C5 108.09(17) . . ?
C2 C1 Fe1 69.95(10) . . ?
C5 C1 Fe1 69.53(10) . . ?
C2 C1 H1 126.0 . . ?
C5 C1 H1 126.0 . . ?
Fe1 C1 H1 126.1 . . ?
C3 C2 C1 107.99(16) . . ?
C3 C2 Fe1 69.73(10) . . ?
C1 C2 Fe1 69.43(10) . . ?
C3 C2 H2 126.0 . . ?
C1 C2 H2 126.0 . . ?
Fe1 C2 H2 126.4 . . ?
C2 C3 C4 108.34(16) . . ?
C2 C3 Fe1 69.84(10) . . ?
C4 C3 Fe1 69.35(10) . . ?
C2 C3 H3 125.8 . . ?
C4 C3 H3 125.8 . . ?
Fe1 C3 H3 126.6 . . ?
C3 C4 C5 107.87(16) . . ?
C3 C4 Fe1 69.92(10) . . ?
C5 C4 Fe1 69.65(10) . . ?
C3 C4 H4 126.1 . . ?
C5 C4 H4 126.1 . . ?
Fe1 C4 H4 125.9 . . ?
C4 C5 C1 107.71(16) . . ?
C4 C5 Fe1 69.53(10) . . ?
C1 C5 Fe1 69.56(10) . . ?
C4 C5 H5 126.1 . . ?
C1 C5 H5 126.1 . . ?
Fe1 C5 H5 126.3 . . ?
C7 C6 C10 109.10(15) . . ?
C7 C6 S1 125.92(13) . . ?
C10 C6 S1 124.99(14) . . ?
C7 C6 Fe1 70.45(10) . . ?
C10 C6 Fe1 70.58(10) . . ?
S1 C6 Fe1 125.27(9) . . ?
C8 C7 C6 106.48(16) . . ?
C8 C7 Fe1 70.61(11) . . ?
C6 C7 Fe1 67.92(10) . . ?
C8 C7 H7 126.8 . . ?
C6 C7 H7 126.8 . . ?
Fe1 C7 H7 126.3 . . ?
C7 C8 C9 109.14(16) . . ?
C7 C8 Fe1 68.91(10) . . ?
C9 C8 Fe1 70.15(10) . . ?
C7 C8 H8 125.4 . . ?
C9 C8 H8 125.4 . . ?
Fe1 C8 H8 127.1 . . ?
C10 C9 C8 108.52(16) . . ?
C10 C9 Fe1 68.71(10) . . ?
C8 C9 Fe1 69.52(10) . . ?
C10 C9 H9 125.7 . . ?
C8 C9 H9 125.7 . . ?
Fe1 C9 H9 127.6 . . ?
C9 C10 C6 106.76(16) . . ?
C9 C10 Fe1 70.85(10) . . ?
C6 C10 Fe1 67.85(9) . . ?
C9 C10 H10 126.6 . . ?
C6 C10 H10 126.6 . . ?
Fe1 C10 H10 126.2 . . ?
O12 S1 O11 119.69(8) . . ?
O12 S1 O13 103.75(7) . . ?
O11 S1 O13 108.54(7) . . ?
O12 S1 C6 111.50(8) . . ?
O11 S1 C6 108.79(8) . . ?
O13 S1 C6 103.15(7) . . ?
C14 O13 S1 117.65(11) . . ?
C15 C14 C19 121.85(16) . . ?
C15 C14 O13 121.10(16) . . ?
C19 C14 O13 117.02(16) . . ?
C14 C15 C16 118.95(17) . . ?
C14 C15 H15 120.5 . . ?
C16 C15 H15 120.5 . . ?
C17 C16 C15 120.03(17) . . ?
C17 C16 H16 120.0 . . ?
C15 C16 H16 120.0 . . ?
O20 C17 C16 124.44(17) . . ?
O20 C17 C18 115.58(16) . . ?
C16 C17 C18 119.98(16) . . ?
C19 C18 C17 119.97(17) . . ?
C19 C18 H18 120.0 . . ?
C17 C18 H18 120.0 . . ?
C18 C19 C14 119.17(17) . . ?
C18 C19 H19 120.4 . . ?
C14 C19 H19 120.4 . . ?
C17 O20 C21 117.14(15) . . ?
O20 C21 H21A 109.5 . . ?
O20 C21 H21B 109.5 . . ?
H21A C21 H21B 109.5 . . ?
O20 C21 H21C 109.5 . . ?
H21A C21 H21C 109.5 . . ?
H21B C21 H21C 109.5 . . ?

loop_
_geom_bond_atom_site_label_1
_geom_bond_atom_site_label_2
_geom_bond_distance
_geom_bond_site_symmetry_2
_geom_bond_publ_flag
Fe1 C6 1.9992(17) . ?
Fe1 C7 2.0331(18) . ?
Fe1 C10 2.0358(17) . ?
Fe1 C4 2.0402(19) . ?
Fe1 C5 2.0417(18) . ?
Fe1 C1 2.0422(18) . ?
Fe1 C3 2.0477(18) . ?
Fe1 C2 2.0491(17) . ?
Fe1 C8 2.0556(18) . ?
Fe1 C9 2.0639(17) . ?
C1 C2 1.420(3) . ?
C1 C5 1.427(3) . ?
C1 H1 0.9500 . ?
C2 C3 1.416(3) . ?
C2 H2 0.9500 . ?
C3 C4 1.422(3) . ?
C3 H3 0.9500 . ?
C4 C5 1.424(3) . ?
C4 H4 0.9500 . ?
C5 H5 0.9500 . ?
C6 C7 1.433(2) . ?
C6 C10 1.432(2) . ?
C6 S1 1.7295(17) . ?
C7 C8 1.415(3) . ?
C7 H7 0.9500 . ?
C8 C9 1.420(3) . ?
C8 H8 0.9500 . ?
C9 C10 1.417(3) . ?
C9 H9 0.9500 . ?
C10 H10 0.9500 . ?
S1 O12 1.4255(12) . ?
S1 O11 1.4292(14) . ?
S1 O13 1.6083(13) . ?
O13 C14 1.4278(19) . ?
C14 C15 1.374(3) . ?
C14 C19 1.383(3) . ?
C15 C16 1.397(2) . ?
C15 H15 0.9500 . ?
C16 C17 1.386(3) . ?
C16 H16 0.9500 . ?
C17 O20 1.369(2) . ?
C17 C18 1.396(3) . ?
C18 C19 1.384(2) . ?
C18 H18 0.9500 . ?
C19 H19 0.9500 . ?
O20 C21 1.431(2) . ?
C21 H21A 0.9800 . ?
C21 H21B 0.9800 . ?
C21 H21C 0.9800 . ?

loop_
_geom_torsion_atom_site_label_1
_geom_torsion_atom_site_label_2
_geom_torsion_atom_site_label_3
_geom_torsion_atom_site_label_4
_geom_torsion
_geom_torsion_site_symmetry_1
_geom_torsion_site_symmetry_2
_geom_torsion_site_symmetry_3
_geom_torsion_site_symmetry_4
_geom_torsion_publ_flag
C5 C1 C2 C3 0.0(2) . . . . ?
Fe1 C1 C2 C3 59.27(13) . . . . ?
C5 C1 C2 Fe1 -59.28(12) . . . . ?
C1 C2 C3 C4 -0.2(2) . . . . ?
Fe1 C2 C3 C4 58.84(13) . . . . ?
C1 C2 C3 Fe1 -59.08(13) . . . . ?
C2 C3 C4 C5 0.4(2) . . . . ?
Fe1 C3 C4 C5 59.54(12) . . . . ?
C2 C3 C4 Fe1 -59.14(13) . . . . ?
C3 C4 C5 C1 -0.4(2) . . . . ?
Fe1 C4 C5 C1 59.31(12) . . . . ?
C3 C4 C5 Fe1 -59.72(12) . . . . ?
C2 C1 C5 C4 0.3(2) . . . . ?
Fe1 C1 C5 C4 -59.28(12) . . . . ?
C2 C1 C5 Fe1 59.54(13) . . . . ?
C10 C6 C7 C8 -0.2(2) . . . . ?
S1 C6 C7 C8 179.62(13) . . . . ?
Fe1 C6 C7 C8 -60.42(12) . . . . ?
C10 C6 C7 Fe1 60.25(12) . . . . ?
S1 C6 C7 Fe1 -119.96(14) . . . . ?
C6 C7 C8 C9 0.0(2) . . . . ?
Fe1 C7 C8 C9 -58.73(13) . . . . ?
C6 C7 C8 Fe1 58.69(12) . . . . ?
C7 C8 C9 C10 0.2(2) . . . . ?
Fe1 C8 C9 C10 -57.73(12) . . . . ?
C7 C8 C9 Fe1 57.97(13) . . . . ?
C8 C9 C10 C6 -0.3(2) . . . . ?
Fe1 C9 C10 C6 -58.57(12) . . . . ?
C8 C9 C10 Fe1 58.22(12) . . . . ?
C7 C6 C10 C9 0.3(2) . . . . ?
S1 C6 C10 C9 -179.47(13) . . . . ?
Fe1 C6 C10 C9 60.49(12) . . . . ?
C7 C6 C10 Fe1 -60.17(12) . . . . ?
S1 C6 C10 Fe1 120.04(14) . . . . ?
C7 C6 S1 O12 23.89(18) . . . . ?
C10 C6 S1 O12 -156.35(14) . . . . ?
Fe1 C6 S1 O12 -66.47(13) . . . . ?
C7 C6 S1 O11 158.02(14) . . . . ?
C10 C6 S1 O11 -22.21(17) . . . . ?
Fe1 C6 S1 O11 67.67(12) . . . . ?
C7 C6 S1 O13 -86.87(16) . . . . ?
C10 C6 S1 O13 92.90(16) . . . . ?
Fe1 C6 S1 O13 -177.23(10) . . . . ?
O12 S1 O13 C14 -165.03(12) . . . . ?
O11 S1 O13 C14 66.66(14) . . . . ?
C6 S1 O13 C14 -48.63(14) . . . . ?
S1 O13 C14 C15 -70.74(19) . . . . ?
S1 O13 C14 C19 111.25(16) . . . . ?
C19 C14 C15 C16 -2.0(3) . . . . ?
O13 C14 C15 C16 -179.95(16) . . . . ?
C14 C15 C16 C17 1.6(3) . . . . ?
C15 C16 C17 O20 -179.66(17) . . . . ?
C15 C16 C17 C18 0.1(3) . . . . ?
O20 C17 C18 C19 178.33(17) . . . . ?
C16 C17 C18 C19 -1.4(3) . . . . ?
C17 C18 C19 C14 1.1(3) . . . . ?
C15 C14 C19 C18 0.7(3) . . . . ?
O13 C14 C19 C18 178.70(16) . . . . ?
C16 C17 O20 C21 7.3(3) . . . . ?
C18 C17 O20 C21 -172.46(17) . . . . ?
